data_4088553
loop_
_publ_author_name
'Riddlestone, Ian M.'
'McKay, David'
'Gutmann, Matthias J.'
'Macgregor, Stuart A.'
'Mahon, Mary F.'
'Sparkes, Hazel A.'
'Whittlesey, Michael K.'

_publ_section_title
;
 Isolation of [Ru(IPr)2(CO)H]+ (IPr =
 1,3-Bis(2,6-diisopropylphenyl)imidazol-2-ylidene) and Reactivity toward
 E--H (E = H, B) Bonds
;
_journal_issue 9
_journal_name_full Organometallics
_journal_page_first 1301
_journal_paper_doi 10.1021/acs.organomet.6b00173
_journal_volume 35
_journal_year 2016
_chemical_absolute_configuration ad
_chemical_formula_sum 'C93 H88 B2 F24 N4 O3 Ru'
_chemical_formula_weight 1888.4
_space_group_IT_number 19
_space_group_name_Hall 'P 2ac 2ab'
_space_group_name_H-M_alt 'P 21 21 21'
_symmetry_cell_setting orthorhombic
_symmetry_Int_Tables_number 19
_symmetry_space_group_name_Hall 'P 2ac 2ab'
_symmetry_space_group_name_H-M 'P 21 21 21'
_audit_creation_method 'Jana2006 Version : 23/03/2015'
_cell_angle_alpha 90.00
_cell_angle_beta 90.00
_cell_angle_gamma 90.00
_cell_formula_units_Z 4
_cell_length_a 14.8189(1)
_cell_length_b 19.5640(1)
_cell_length_c 30.6463(2)
_cell_measurement_reflns_used 61920
_cell_measurement_temperature 150(2)
_cell_measurement_theta_max 71.8560
_cell_measurement_theta_min 3.9820
_cell_volume 8884.88(9)
_computing_cell_refinement
;
For X-ray Analysis ONLY: CrysAlisPro, Agilent Technologies,
Version 1.171.37.35 (release 13-08-2014 CrysAlis171 .NET)
(compiled Aug 13 2014,18:06:01)
;
_computing_data_collection
;
For X-ray Analysis ONLY: CrysAlisPro, Agilent Technologies,
Version 1.171.37.35 (release 13-08-2014 CrysAlis171 .NET)
(compiled Aug 13 2014,18:06:01)
;
_computing_data_reduction
;
For X-ray Analysis ONLY: CrysAlisPro, Agilent Technologies,
Version 1.171.37.35 (release 13-08-2014 CrysAlis171 .NET)
(compiled Aug 13 2014,18:06:01)
;
_computing_molecular_graphics ORTEP
_computing_publication_material 'Olex2 (Dolomanov et al., 2009)'
_computing_structure_refinement
;Petricek, V., Dusek, M. & Palatinus L. (2014). Z. Kristallogr. 229(5), 345-352.
Palatinus L. & Chapuis G. (2007). J. Appl. Cryst. 40, 786-790.
;
_computing_structure_solution 'olex2.solve (Bourhis et al., 2015)'
_diffrn_ambient_temperature 150
_diffrn_measured_fraction_theta_full 0.997
_diffrn_measured_fraction_theta_max 0.997
_diffrn_measurement_device_type 'Agilent Supernova and ISIS SXD'
_diffrn_radiation_probe X-rays-AND-NEUTRONS
_diffrn_radiation_source 'X-ray tube and neutron source'
_diffrn_radiation_type 'Cu K\a'
_diffrn_radiation_wavelength 1.54184
_diffrn_reflns_av_R_equivalents 0.0673
_diffrn_reflns_av_sigmaI/netI 0.0377
_diffrn_reflns_av_unetI/netI 0.0708
_diffrn_reflns_limit_h_max 16
_diffrn_reflns_limit_h_min -13
_diffrn_reflns_limit_k_max 24
_diffrn_reflns_limit_k_min -24
_diffrn_reflns_limit_l_max 36
_diffrn_reflns_limit_l_min -13
_diffrn_reflns_number 123490
_diffrn_reflns_theta_full 72.07
_diffrn_reflns_theta_max 72.07
_diffrn_reflns_theta_min 4.01
_diffrn_source 'Agilent Supernova and ISIS SXD'
_exptl_absorpt_coefficient_mu 2.321
_exptl_absorpt_correction_T_max 1.00000
_exptl_absorpt_correction_T_min 0.70671
_exptl_absorpt_correction_type multi-scan
_exptl_absorpt_process_details
;
CrysAlisPro, Agilent Technologies,
Version 1.171.37.33 (release 27-03-2014 CrysAlis171 .NET)
(compiled Mar 27 2014,17:12:48)
Empirical absorption correction using spherical harmonics,
 implemented in SCALE3 ABSPACK scaling algorithm.
;
_exptl_crystal_colour pale-yellow
_exptl_crystal_density_diffrn 1.4118
_exptl_crystal_description block
_exptl_crystal_F_000 3872
_exptl_crystal_size_max 0.1946
_exptl_crystal_size_mid 0.1810
_exptl_crystal_size_min 0.0979
_refine_diff_density_max 1.044
_refine_diff_density_min -0.564
_refine_ls_abs_structure_details 'Flack H D (1983), Acta Cryst. A39, 876-881'
_refine_ls_abs_structure_Flack 0.285(5)
_refine_ls_extinction_method 'none for X-Ray data'
_refine_ls_goodness_of_fit_ref 3.18
_refine_ls_hydrogen_treatment mixed
_refine_ls_matrix_type full
_refine_ls_number_parameters 1251
_refine_ls_number_reflns 17403
_refine_ls_number_restraints 14
_refine_ls_R_factor_all 0.0762
_refine_ls_R_factor_gt 0.0747
_refine_ls_shift/su_max 0.0016
_refine_ls_shift/su_mean 0.0000
_refine_ls_structure_factor_coef Fsqd
_refine_ls_weighting_details w=1/(\s^2^(I)+0.0004I^2^)
_refine_ls_weighting_scheme sigma
_refine_ls_wR_factor_gt 0.1605
_refine_ls_wR_factor_ref 0.1613
_reflns_number_gt 22891
_reflns_number_total 23576
_reflns_threshold_expression I>3\s(I)
_cod_data_source_file om6b00173_si_003.cif
_cod_data_source_block S14MKW23-X-RAY-AND-NEUTRON-REFINEMENT
_cod_original_sg_symbol_Hall 'P 2xab;2ybc;2zac'
_cod_original_formula_sum 'C93 H88 B2 F24 N4 O3 Ru1'
_cod_database_code 4088553

loop_
_space_group_symop_id
_space_group_symop_operation_xyz
1 x,y,z
2 -x+1/2,-y,z+1/2
3 -x,y+1/2,-z+1/2
4 x+1/2,-y+1/2,-z

loop_
_atom_site_label
_atom_site_type_symbol
_atom_site_fract_x
_atom_site_fract_y
_atom_site_fract_z
_atom_site_adp_type
_atom_site_U_iso_or_equiv
_atom_site_site_symmetry_multiplicity
_atom_site_occupancy
_atom_site_calc_flag
Ru1 Ru 0.723114(19) 0.009996(14) 0.831302(10) Uani 0.01656(7) 4 1 d
O1 O 0.7625(2) -0.13553(16) 0.81196(12) Uani 0.0311(10) 4 1 d
O2 O 0.5896(2) 0.05645(18) 0.76396(12) Uani 0.0285(10) 4 1 d
O3 O 0.6128(2) -0.05866(18) 0.75864(12) Uani 0.0302(10) 4 1 d
N1 N 0.6085(2) -0.05414(18) 0.90611(12) Uani 0.0207(10) 4 1 d
N2 N 0.5382(2) 0.03519(18) 0.88253(12) Uani 0.0224(10) 4 1 d
N3 N 0.8550(3) 0.0458(2) 0.75203(12) Uani 0.0259(11) 4 1 d
N4 N 0.9265(2) 0.04404(20) 0.81285(12) Uani 0.0239(10) 4 1 d
B1 B 0.6373(3) 0.0011(3) 0.77996(15) Uani 0.0233(13) 4 1 d
B2 B 0.219473 -0.002524 0.551738 Uani 0.0227(12) 4 1 d
F1 F 0.2536(3) 0.1585(2) 0.69178(16) Uani 0.0746(17) 4 1 d
F2 F 0.1101(3) 0.1553(2) 0.68931(17) Uani 0.0718(17) 4 1 d
F3 F 0.1786(3) 0.11119(19) 0.74228(12) Uani 0.0488(12) 4 1 d
F4 F 0.1841(7) -0.1343(5) 0.7368(2) Uani 0.0670(19) 4 0.55 d
F5 F 0.1532(6) -0.1844(3) 0.6751(3) Uani 0.0670(19) 4 0.55 d
F6 F 0.2861(6) -0.1600(4) 0.6911(3) Uani 0.0670(19) 4 0.55 d
F4a F 0.2223(8) -0.1293(6) 0.7376(3) Uani 0.061(2) 4 0.45 d
F5a F 0.1204(6) -0.1687(4) 0.6956(4) Uani 0.061(2) 4 0.45 d
F6a F 0.2593(7) -0.1791(5) 0.6787(3) Uani 0.061(2) 4 0.45 d
F7 F -0.0818(5) -0.1390(8) 0.5676(2) Uani 0.109(5) 4 0.6 d
F8 F -0.0846(5) -0.2144(4) 0.5194(4) Uani 0.0746 4 0.6 d
F9 F -0.1191(4) -0.1146(4) 0.5005(3) Uani 0.0746 4 0.6 d
F7a F -0.1043(7) -0.0938(6) 0.5441(5) Uani 0.0783 4 0.4 d
F8a F -0.0752(7) -0.2002(6) 0.5523(5) Uani 0.0783 4 0.4 d
F9a F -0.1188(6) -0.1547(8) 0.4922(4) Uani 0.0783 4 0.4 d
F10 F 0.2283(4) -0.2610(2) 0.45244(18) Uani 0.0755(18) 4 1 d
F11 F 0.1575(4) -0.2103(3) 0.40337(17) Uani 0.090(2) 4 1 d
F12 F 0.2851(4) -0.1730(3) 0.4244(2) Uani 0.094(2) 4 1 d
F13 F 0.5152(4) 0.1494(2) 0.60170(18) Uani 0.0804(19) 4 1 d
F14 F 0.6028(3) 0.1290(2) 0.55098(19) Uani 0.0676(17) 4 1 d
F15 F 0.4762(4) 0.1787(2) 0.5401(3) Uani 0.116(3) 4 1 d
F16 F 0.4954(3) -0.17175(18) 0.52381(15) Uani 0.0609(15) 4 1 d
F17 F 0.5347(4) -0.1539(2) 0.58836(16) Uani 0.0694(17) 4 1 d
F18 F 0.6145(3) -0.1150(2) 0.5367(3) Uani 0.095(3) 4 1 d
F19 F -0.0529(3) 0.1611(3) 0.57056(16) Uani 0.0778(18) 4 1 d
F20 F -0.0804(2) 0.1953(2) 0.50609(13) Uani 0.0458(11) 4 1 d
F21 F 0.0007(2) 0.2552(2) 0.54865(17) Uani 0.0667(16) 4 1 d
F22 F 0.2133(3) 0.24267(18) 0.42042(13) Uani 0.0524(12) 4 1 d
F23 F 0.3298(2) 0.1853(2) 0.44150(13) Uani 0.0470(12) 4 1 d
F24 F 0.2355(2) 0.1414(2) 0.39703(11) Uani 0.0455(11) 4 1 d
C1 C 0.6109(2) -0.0059(2) 0.87415(12) Uani 0.0169(10) 4 1 d
C2 C 0.5384(3) -0.0420(2) 0.93462(15) Uani 0.0257(13) 4 1 d
H2 H 0.520477 -0.07406 0.96514 Uiso 0.073(11) 4 1 d
C3 C 0.4945(3) 0.0141(2) 0.92037(14) Uani 0.0259(12) 4 1 d
H3 H 0.432582 0.039737 0.936502 Uiso 0.074(11) 4 1 d
C4 C 0.6631(3) -0.1147(2) 0.91021(15) Uani 0.0241(12) 4 1 d
C5 C 0.7342(3) -0.1156(2) 0.94056(15) Uani 0.0275(13) 4 1 d
C6 C 0.7757(4) -0.1785(2) 0.94768(16) Uani 0.0347(14) 4 1 d
H6 H 0.832719 -0.181921 0.97209 Uiso 0.071(11) 4 1 d
C7 C 0.7493(3) -0.2365(2) 0.92580(18) Uani 0.0343(15) 4 1 d
H7 H 0.783067 -0.28708 0.93301 Uiso 0.067(11) 4 1 d
C8 C 0.6816(3) -0.2330(2) 0.89511(17) Uani 0.0306(14) 4 1 d
H8 H 0.661988 -0.280682 0.876588 Uiso 0.057(10) 4 1 d
C9 C 0.6367(3) -0.1721(2) 0.88640(15) Uani 0.0226(12) 4 1 d
C10 C 0.7703(4) -0.0556(2) 0.96691(16) Uani 0.0343(14) 4 1 d
H10 H 0.843532 -0.070227 0.973479 Uiso 0.056(10) 4 1 d
C11 C 0.7198(4) -0.0474(3) 1.01057(17) Uani 0.0428(17) 4 1 d
H11a H 0.652789 -0.027417 1.004501 Uiso 0.083(13) 4 1 d
H11b H 0.714581 -0.09678 1.026475 Uiso 0.075(11) 4 1 d
H11c H 0.756592 -0.012436 1.031435 Uiso 0.086(12) 4 1 d
C12 C 0.7763(4) 0.0121(3) 0.94306(17) Uani 0.0406(15) 4 1 d
H12a H 0.797(3) 0.0091(19) 0.9087(8) Uiso 0.084(12) 4 1 d
H12b H 0.715(2) 0.043(2) 0.9398(17) Uiso 0.138(19) 4 1 d
H12c H 0.825(2) 0.0398(16) 0.9638(11) Uiso 0.079(12) 4 1 d
C13 C 0.5631(3) -0.1688(2) 0.85174(15) Uani 0.0260(13) 4 1 d
H13 H 0.571219 -0.115758 0.836787 Uiso 0.054(9) 4 1 d
C14 C 0.4688(3) -0.1763(2) 0.87143(16) Uani 0.0315(14) 4 1 d
H14a H 0.462811 -0.226001 0.886796 Uiso 0.049(9) 4 1 d
H14b H 0.458199 -0.136641 0.895582 Uiso 0.062(10) 4 1 d
H14c H 0.418667 -0.171623 0.845861 Uiso 0.096(14) 4 1 d
C15 C 0.5739(3) -0.2213(3) 0.81514(17) Uani 0.0364(15) 4 1 d
H15a H 0.641696 -0.218406 0.802012 Uiso 0.084(13) 4 1 d
H15b H 0.562025 -0.272151 0.827993 Uiso 0.069(11) 4 1 d
H15c H 0.525538 -0.210635 0.789485 Uiso 0.064(11) 4 1 d
C16 C 0.5018(3) 0.0896(2) 0.85631(15) Uani 0.0252(12) 4 1 d
C17 C 0.4198(3) 0.0777(3) 0.83415(18) Uani 0.0319(13) 4 1 d
C18 C 0.3872(4) 0.1319(3) 0.80885(19) Uani 0.0431(18) 4 1 d
H18 H 0.321874 0.125012 0.790303 Uiso 0.081(13) 4 1 d
C19 C 0.4319(4) 0.1929(3) 0.8059(2) Uani 0.0479(19) 4 1 d
H19 H 0.404752 0.234653 0.784128 Uiso 0.094(13) 4 1 d
C20 C 0.5105(3) 0.2037(2) 0.8295(2) Uani 0.0394(16) 4 1 d
H20 H 0.545743 0.254871 0.827941 Uiso 0.087(13) 4 1 d
C21 C 0.5454(3) 0.1522(2) 0.85489(18) Uani 0.0299(14) 4 1 d
C22 C 0.3662(3) 0.0119(3) 0.83873(16) Uani 0.0379(15) 4 1 d
H22 H 0.407929 -0.024044 0.859907 Uiso 0.102(15) 4 1 d
C23 C 0.2764(5) 0.0255(3) 0.8610(3) Uani 0.076(3) 4 1 d
H23a H 0.23634 0.05961 0.840961 Uiso 0.119(17) 4 1 d
H23b H 0.24062 -0.022341 0.865356 Uiso 0.095(14) 4 1 d
H23c H 0.288233 0.048887 0.892535 Uiso 0.133(18) 4 1 d
C24 C 0.3515(5) -0.0235(4) 0.7955(2) Uani 0.074(3) 4 1 d
H24a H 0.322637 0.012314 0.772357 Uiso 0.15(2) 4 1 d
H24b H 0.415578 -0.041972 0.783111 Uiso 0.118(17) 4 1 d
H24c H 0.305838 -0.066214 0.799876 Uiso 0.093(13) 4 1 d
C25 C 0.6341(3) 0.1604(2) 0.87966(17) Uani 0.0321(15) 4 1 d
H25 H 0.630712 0.125961 0.909647 Uiso 0.051(9) 4 1 d
C26 C 0.6493(4) 0.2322(3) 0.8983(2) Uani 0.0451(19) 4 1 d
H26a H 0.656451 0.268377 0.871686 Uiso 0.083(13) 4 1 d
H26b H 0.592147 0.246586 0.918333 Uiso 0.090(13) 4 1 d
H26c H 0.710135 0.232475 0.917915 Uiso 0.105(15) 4 1 d
C27 C 0.7122(3) 0.1379(2) 0.84982(16) Uani 0.0296(13) 4 1 d
C28 C 0.8422(3) 0.0344(2) 0.79517(14) Uani 0.0187(11) 4 1 d
C29 C 0.9440(3) 0.0631(3) 0.74294(16) Uani 0.0349(15) 4 1 d
H29 H 0.974073 0.0761 0.709105 Uiso 0.092(13) 4 1 d
C30 C 0.9881(3) 0.0616(3) 0.78109(17) Uani 0.0360(15) 4 1 d
H30 H 1.063917 0.073031 0.786392 Uiso 0.073(11) 4 1 d
C31 C 0.7919(3) 0.0400(2) 0.71612(15) Uani 0.0268(12) 4 1 d
C32 C 0.7853(4) -0.0230(3) 0.69509(16) Uani 0.0369(15) 4 1 d
C33 C 0.7304(4) -0.0248(3) 0.65752(17) Uani 0.0480(19) 4 1 d
H33 H 0.720018 -0.074955 0.63989 Uiso 0.060(10) 4 1 d
C34 C 0.6896(4) 0.0330(3) 0.64205(18) Uani 0.0490(19) 4 1 d
H34 H 0.647311 0.029997 0.611417 Uiso 0.076(12) 4 1 d
C35 C 0.6989(4) 0.0950(3) 0.66317(18) Uani 0.0433(17) 4 1 d
H35 H 0.664431 0.142134 0.649852 Uiso 0.064(10) 4 1 d
C36 C 0.7507(3) 0.0993(3) 0.70066(16) Uani 0.0305(14) 4 1 d
C37 C 0.8357(4) -0.0854(3) 0.7092(2) Uani 0.051(2) 4 1 d
H37 H 0.85005 -0.075711 0.745218 Uiso 0.058(10) 4 1 d
C38 C 0.7813(5) -0.1520(3) 0.7064(2) Uani 0.062(2) 4 1 d
H38a H 0.718083 -0.146002 0.723754 Uiso 0.091(13) 4 1 d
H38b H 0.767744 -0.163939 0.672484 Uiso 0.097(13) 4 1 d
H38c H 0.819779 -0.193269 0.720989 Uiso 0.101(15) 4 1 d
C39 C 0.9242(6) -0.0940(4) 0.6845(3) Uani 0.077(3) 4 1 d
H39a H 0.961206 -0.13697 0.697983 Uiso 0.129(18) 4 1 d
H39b H 0.910226 -0.10339 0.650348 Uiso 0.1948 4 1 d
H39c H 0.964242 -0.047942 0.68778 Uiso 0.1948 4 1 d
C40 C 0.7635(4) 0.1691(2) 0.72242(17) Uani 0.0379(16) 4 1 d
H40 H 0.791936 0.159204 0.756407 Uiso 0.041(8) 4 1 d
C41 C 0.6756(5) 0.2075(3) 0.7285(2) Uani 0.050(2) 4 1 d
H41a H 0.647878 0.220626 0.696838 Uiso 0.094(14) 4 1 d
H41b H 0.628011 0.175495 0.74597 Uiso 0.121(17) 4 1 d
H41c H 0.687895 0.253769 0.74698 Uiso 0.099(15) 4 1 d
C42 C 0.8296(5) 0.2122(3) 0.6959(3) Uani 0.063(3) 4 1 d
H42a H 0.807791 0.213841 0.662142 Uiso 0.16(2) 4 1 d
H42b H 0.831601 0.263626 0.708979 Uiso 0.106(15) 4 1 d
H42c H 0.896336 0.189662 0.697708 Uiso 0.118(17) 4 1 d
C43 C 0.9567(3) 0.0317(2) 0.85720(15) Uani 0.0263(13) 4 1 d
C44 C 0.9801(3) -0.0357(3) 0.86831(16) Uani 0.0283(13) 4 1 d
C45 C 1.0179(4) -0.0458(3) 0.90957(17) Uani 0.0376(16) 4 1 d
H45 H 1.035655 -0.09923 0.920534 Uiso 0.086(13) 4 1 d
C46 C 1.0338(3) 0.0089(3) 0.93719(15) Uani 0.0408(16) 4 1 d
H46 H 1.064621 -0.00036 0.970388 Uiso 0.081(11) 4 1 d
C47 C 1.0122(4) 0.0747(3) 0.92451(17) Uani 0.0368(16) 4 1 d
H47 H 1.027112 0.118758 0.947206 Uiso 0.070(10) 4 1 d
C48 C 0.9722(3) 0.0874(3) 0.88406(16) Uani 0.0299(14) 4 1 d
C49 C 0.9752(3) -0.0946(2) 0.83635(16) Uani 0.0334(14) 4 1 d
H49 H 0.918744 -0.081538 0.812486 Uiso 0.064(10) 4 1 d
C50 C 0.9498(4) -0.1625(3) 0.8572(2) Uani 0.048(2) 4 1 d
H50a H 1.004935 -0.18022 0.8775 Uiso 0.081(12) 4 1 d
H50b H 0.889897 -0.155856 0.877065 Uiso 0.072(11) 4 1 d
H50c H 0.9364 -0.199868 0.831884 Uiso 0.083(12) 4 1 d
C51 C 1.0653(4) -0.1019(3) 0.8125(2) Uani 0.053(2) 4 1 d
H51a H 1.118965 -0.108782 0.836179 Uiso 0.096(14) 4 1 d
H51b H 1.062732 -0.145875 0.791054 Uiso 0.066(10) 4 1 d
H51c H 1.078171 -0.056235 0.793494 Uiso 0.090(13) 4 1 d
C52 C 0.9519(4) 0.1615(3) 0.87082(18) Uani 0.0394(17) 4 1 d
H52 H 0.902738 0.159435 0.84222 Uiso 0.076(11) 4 1 d
C53 C 0.9061(4) 0.2010(3) 0.9076(2) Uani 0.051(2) 4 1 d
H53a H 0.850124 0.171355 0.920241 Uiso 0.068(11) 4 1 d
H53b H 0.954382 0.210335 0.933491 Uiso 0.090(14) 4 1 d
H53c H 0.88136 0.249351 0.89516 Uiso 0.120(17) 4 1 d
C54 C 1.0376(4) 0.1981(3) 0.8557(2) Uani 0.059(2) 4 1 d
H54a H 1.084655 0.201614 0.882697 Uiso 0.095(14) 4 1 d
H54b H 1.068221 0.169665 0.829244 Uiso 0.086(12) 4 1 d
H54c H 1.020511 0.249081 0.844538 Uiso 0.101(15) 4 1 d
C55 C 0.7454(3) -0.0808(3) 0.82107(15) Uani 0.0281(13) 4 1 d
C56 C 0.5369(3) 0.0305(3) 0.73088(17) Uani 0.0352(15) 4 1 d
C57 C 0.5511(4) -0.0389(3) 0.72736(18) Uani 0.0349(15) 4 1 d
C58 C 0.5067(4) -0.0777(4) 0.6972(2) Uani 0.051(2) 4 1 d
H58 H 0.518492 -0.134664 0.695079 Uiso 0.077(12) 4 1 d
C59 C 0.4472(4) -0.0456(4) 0.6696(2) Uani 0.058(2) 4 1 d
H59 H 0.410225 -0.07597 0.643829 Uiso 0.097(14) 4 1 d
C60 C 0.4327(4) 0.0244(4) 0.67349(19) Uani 0.062(3) 4 1 d
H60 H 0.382464 0.049605 0.650907 Uiso 0.103(15) 4 1 d
C61 C 0.4775(4) 0.0645(3) 0.70401(20) Uani 0.0454(19) 4 1 d
H61 H 0.465789 0.121414 0.706616 Uiso 0.091(13) 4 1 d
C62 C 0.1988(3) -0.0039(2) 0.60435(14) Uani 0.0238(11) 4 1 d
C63 C 0.1940(3) 0.0555(2) 0.62962(15) Uani 0.0247(13) 4 1 d
H63 H 0.195927 0.10546 0.613193 Uiso 0.045(8) 4 1 d
C64 C 0.1869(3) 0.0534(2) 0.67486(16) Uani 0.0256(13) 4 1 d
C65 C 0.1869(3) -0.0081(3) 0.69691(14) Uani 0.0283(12) 4 1 d
H65 H 0.181816 -0.009857 0.732704 Uiso 0.051(8) 4 1 d
C66 C 0.1934(3) -0.0680(2) 0.67250(18) Uani 0.0299(13) 4 1 d
C67 C 0.1986(3) -0.0653(2) 0.62717(16) Uani 0.0276(14) 4 1 d
H67 H 0.202664 -0.113444 0.608761 Uiso 0.047(9) 4 1 d
C68 C 0.1826(4) 0.1197(3) 0.69943(17) Uani 0.0332(15) 4 1 d
C69 C 0.2004(3) -0.1357(2) 0.69510(15) Uani 0.0355(16) 4 1 d
C70 C 0.1705(3) -0.0671(2) 0.52686(15) Uani 0.0240(12) 4 1 d
C71 C 0.0808(3) -0.0836(2) 0.53698(16) Uani 0.0283(14) 4 1 d
H71 H 0.046784 -0.055167 0.563193 Uiso 0.040(8) 4 1 d
C72 C 0.0336(3) -0.1341(2) 0.51546(16) Uani 0.0276(13) 4 1 d
C73 C 0.0736(3) -0.1711(2) 0.48209(17) Uani 0.0308(14) 4 1 d
H73 H 0.036058 -0.211251 0.464729 Uiso 0.053(9) 4 1 d
C74 C 0.1619(3) -0.1563(2) 0.47122(17) Uani 0.0287(14) 4 1 d
C75 C 0.2093(3) -0.1046(2) 0.49301(16) Uani 0.0267(13) 4 1 d
H75 H 0.279116 -0.093268 0.483164 Uiso 0.043(8) 4 1 d
C76 C -0.0634(3) -0.1482(2) 0.52624(16) Uani 0.0355(16) 4 1 d
C77 C 0.2098(4) -0.1982(3) 0.4373(2) Uani 0.0381(16) 4 1 d
C78 C 0.3310(3) -0.0036(2) 0.54967(12) Uani 0.0204(11) 4 1 d
C79 C 0.3780(3) 0.0587(2) 0.55316(14) Uani 0.0222(12) 4 1 d
H79 H 0.33929 0.106603 0.555078 Uiso 0.053(9) 4 1 d
C80 C 0.4712(3) 0.0617(2) 0.55426(15) Uani 0.0232(12) 4 1 d
C81 C 0.5222(3) 0.0021(2) 0.55182(13) Uani 0.0245(12) 4 1 d
H81 H 0.596366 0.004204 0.551253 Uiso 0.032(7) 4 1 d
C82 C 0.4776(3) -0.0595(2) 0.55015(15) Uani 0.0224(12) 4 1 d
C83 C 0.3831(3) -0.0624(2) 0.54935(15) Uani 0.0239(12) 4 1 d
H83 H 0.349516 -0.112493 0.548434 Uiso 0.056(10) 4 1 d
C84 C 0.5157(4) 0.1295(2) 0.5585(2) Uani 0.0369(16) 4 1 d
C85 C 0.5317(3) -0.1239(2) 0.55018(19) Uani 0.0320(15) 4 1 d
C86 C 0.1794(3) 0.0654(2) 0.52750(15) Uani 0.0233(12) 4 1 d
C87 C 0.1000(3) 0.0983(2) 0.54082(15) Uani 0.0251(13) 4 1 d
H87 H 0.062771 0.077427 0.568862 Uiso 0.060(10) 4 1 d
C88 C 0.0666(3) 0.1557(2) 0.52029(15) Uani 0.0239(12) 4 1 d
C89 C 0.1116(3) 0.1848(2) 0.48460(15) Uani 0.0244(12) 4 1 d
H89 H 0.086346 0.231394 0.468617 Uiso 0.074(11) 4 1 d
C90 C 0.1893(3) 0.1525(2) 0.47034(15) Uani 0.0239(12) 4 1 d
C91 C 0.2215(3) 0.0935(2) 0.49084(14) Uani 0.0231(11) 4 1 d
H91 H 0.282016 0.068381 0.477655 Uiso 0.068(10) 4 1 d
C92 C -0.0161(3) 0.1912(3) 0.53707(17) Uani 0.0317(14) 4 1 d
C93 C 0.2412(3) 0.1813(3) 0.43290(17) Uani 0.0301(14) 4 1 d
H27a H 0.763(2) 0.1168(12) 0.8691(9) Uiso 0.039(8) 4 1 d
H27b H 0.688(2) 0.1087(14) 0.8229(10) Uiso 0.046(8) 4 1 d
H27c H 0.739(3) 0.1807(14) 0.8325(11) Uiso 0.059(10) 4 1 d

loop_
_atom_site_aniso_label
_atom_site_aniso_type_symbol
_atom_site_aniso_U_11
_atom_site_aniso_U_22
_atom_site_aniso_U_33
_atom_site_aniso_U_12
_atom_site_aniso_U_13
_atom_site_aniso_U_23
Ru1 Ru 0.01760(13) 0.01529(12) 0.01679(13) -0.00024(10) -0.00006(11) 0.0017(1)
O1 O 0.0345(18) 0.0170(15) 0.0419(19) 0.0048(13) 0.0083(14) -0.0042(13)
O2 O 0.0279(17) 0.0317(17) 0.0259(18) 0.0029(14) -0.0048(13) 0.0032(14)
O3 O 0.0321(18) 0.0306(17) 0.0280(18) -0.0025(14) -0.0112(14) -0.0054(14)
N1 N 0.0230(17) 0.0203(17) 0.0189(18) -0.0010(14) 0.0038(13) 0.0006(13)
N2 N 0.0198(17) 0.0214(16) 0.0260(19) 0.0011(13) 0.0039(14) -0.0003(14)
N3 N 0.0242(19) 0.032(2) 0.0210(19) -0.0073(15) 0.0014(14) 0.0015(15)
N4 N 0.0167(16) 0.0314(19) 0.0237(18) -0.0032(14) 0.0001(13) 0.0043(15)
B1 B 0.0180(19) 0.032(3) 0.020(2) -0.0038(19) -0.0049(15) -0.001(2)
B2 B 0.0227(19) 0.018(2) 0.027(2) -0.001(2) 0.0019(18) -0.0019(17)
F1 F 0.095(4) 0.055(2) 0.074(3) -0.049(2) 0.051(3) -0.033(2)
F2 F 0.089(3) 0.048(2) 0.078(3) 0.035(2) -0.031(3) -0.024(2)
F3 F 0.075(2) 0.0435(19) 0.0282(17) -0.0106(17) 0.0156(16) -0.0094(14)
F4 F 0.106(4) 0.036(2) 0.058(3) 0.004(3) 0.016(3) 0.014(2)
F5 F 0.106(4) 0.036(2) 0.058(3) 0.004(3) 0.016(3) 0.014(2)
F6 F 0.106(4) 0.036(2) 0.058(3) 0.004(3) 0.016(3) 0.014(2)
F4a F 0.086(4) 0.041(3) 0.054(3) 0.012(3) 0.009(3) 0.016(2)
F5a F 0.086(4) 0.041(3) 0.054(3) 0.012(3) 0.009(3) 0.016(2)
F6a F 0.086(4) 0.041(3) 0.054(3) 0.012(3) 0.009(3) 0.016(2)
F7 F 0.049(4) 0.235(14) 0.043(4) -0.077(6) 0.033(4) -0.049(6)
F8 F 0.033879 0.080497 0.109484 -0.02008 0.015657 0.004654
F9 F 0.033879 0.080497 0.109484 -0.02008 0.015657 0.004654
F7a F 0.031836 0.091889 0.111305 -0.016875 0.012177 0.009133
F8a F 0.031836 0.091889 0.111305 -0.016875 0.012177 0.009133
F9a F 0.031836 0.091889 0.111305 -0.016875 0.012177 0.009133
F10 F 0.082(3) 0.049(2) 0.095(4) 0.034(2) 0.006(3) -0.011(2)
F11 F 0.079(3) 0.130(5) 0.060(3) 0.039(3) -0.024(2) -0.055(3)
F12 F 0.089(4) 0.078(3) 0.117(5) -0.037(3) 0.066(3) -0.063(3)
F13 F 0.105(4) 0.056(3) 0.080(4) -0.030(3) 0.018(3) -0.037(2)
F14 F 0.042(2) 0.039(2) 0.122(4) -0.0176(16) 0.025(2) -0.024(2)
F15 F 0.100(4) 0.038(2) 0.212(8) -0.039(3) -0.098(5) 0.062(3)
F16 F 0.085(3) 0.0267(16) 0.071(3) 0.0230(18) -0.018(2) -0.0131(17)
F17 F 0.105(4) 0.046(2) 0.057(3) 0.037(2) -0.019(2) 0.0128(19)
F18 F 0.039(2) 0.038(2) 0.210(7) 0.0164(18) 0.046(3) 0.025(3)
F19 F 0.062(3) 0.107(4) 0.065(3) 0.051(3) 0.039(2) 0.040(3)
F20 F 0.0260(15) 0.057(2) 0.054(2) 0.0116(14) -0.0105(14) -0.0124(17)
F21 F 0.0371(19) 0.063(3) 0.100(4) 0.0135(17) -0.0095(19) -0.057(3)
F22 F 0.056(2) 0.0405(17) 0.061(2) 0.0122(17) 0.0115(18) 0.0263(16)
F23 F 0.0232(15) 0.064(2) 0.054(2) -0.0115(14) -0.0036(14) 0.0187(18)
F24 F 0.0462(18) 0.062(2) 0.0281(16) -0.0059(16) 0.0078(14) -0.0044(14)
C1 C 0.0159(16) 0.0166(18) 0.0183(17) -0.0004(15) 0.0020(13) 0.0005(15)
C2 C 0.030(2) 0.023(2) 0.024(2) 0.0022(18) 0.0049(18) 0.0003(17)
C3 C 0.028(2) 0.0247(19) 0.025(2) 0.0000(19) 0.0038(16) 0.0004(18)
C4 C 0.024(2) 0.024(2) 0.023(2) 0.0043(17) 0.0030(16) 0.0005(16)
C5 C 0.030(2) 0.026(2) 0.027(2) 0.0001(19) -0.0026(18) 0.0034(16)
C6 C 0.030(2) 0.037(2) 0.037(3) 0.003(2) -0.007(2) 0.0074(19)
C7 C 0.035(3) 0.024(2) 0.045(3) 0.0090(18) -0.002(2) 0.013(2)
C8 C 0.031(2) 0.025(2) 0.036(3) 0.0001(18) 0.003(2) 0.0023(19)
C9 C 0.023(2) 0.0181(19) 0.027(2) -0.0015(15) 0.0038(16) 0.0048(16)
C10 C 0.033(2) 0.036(2) 0.034(3) 0.000(2) -0.006(2) -0.0004(19)
C11 C 0.041(3) 0.055(3) 0.033(3) -0.001(3) -0.002(2) -0.010(2)
C12 C 0.040(2) 0.034(2) 0.047(3) -0.011(3) -0.008(2) -0.003(2)
C13 C 0.025(2) 0.025(2) 0.028(2) 0.0006(17) 0.0017(18) -0.0008(17)
C14 C 0.026(2) 0.033(2) 0.035(3) -0.0011(19) 0.0034(19) 0.000(2)
C15 C 0.033(3) 0.038(3) 0.038(3) -0.002(2) 0.002(2) -0.012(2)
C16 C 0.025(2) 0.025(2) 0.026(2) 0.0046(17) 0.0045(17) 0.0013(17)
C17 C 0.022(2) 0.042(3) 0.032(2) 0.0055(18) 0.0003(19) 0.005(2)
C18 C 0.028(3) 0.056(3) 0.044(3) 0.011(2) -0.004(2) 0.017(3)
C19 C 0.045(3) 0.044(3) 0.055(4) 0.019(3) 0.007(3) 0.024(3)
C20 C 0.037(3) 0.026(2) 0.055(3) 0.0105(19) 0.010(3) 0.012(2)
C21 C 0.027(2) 0.023(2) 0.040(3) 0.0071(18) 0.0102(19) 0.0026(19)
C22 C 0.036(2) 0.045(3) 0.033(3) -0.004(2) -0.0041(19) 0.008(2)
C23 C 0.045(4) 0.064(5) 0.118(7) -0.010(4) 0.028(4) 0.006(4)
C24 C 0.083(5) 0.090(6) 0.050(4) -0.045(5) -0.001(4) -0.002(4)
C25 C 0.033(3) 0.026(2) 0.037(3) -0.0026(19) 0.006(2) 0.001(2)
C26 C 0.046(3) 0.029(3) 0.060(4) 0.000(2) 0.015(3) -0.012(2)
C27 C 0.028(2) 0.025(2) 0.036(2) -0.0028(18) 0.0032(19) 0.0000(17)
C28 C 0.0134(17) 0.0211(18) 0.022(2) -0.0053(14) 0.0047(14) 0.0023(15)
C29 C 0.026(2) 0.054(3) 0.026(2) -0.009(2) 0.0043(18) 0.007(2)
C30 C 0.026(2) 0.053(3) 0.029(3) -0.009(2) 0.0020(19) 0.011(2)
C31 C 0.025(2) 0.037(2) 0.019(2) -0.0038(18) -0.0010(17) 0.0006(17)
C32 C 0.039(3) 0.043(3) 0.028(2) -0.003(2) 0.002(2) -0.005(2)
C33 C 0.059(3) 0.053(3) 0.032(3) -0.005(3) -0.005(3) -0.012(2)
C34 C 0.058(4) 0.062(4) 0.026(3) -0.007(3) -0.016(2) -0.003(2)
C35 C 0.049(3) 0.052(3) 0.029(3) -0.005(2) -0.011(2) 0.006(2)
C36 C 0.033(2) 0.034(2) 0.024(2) -0.0042(18) -0.0015(17) 0.0036(18)
C37 C 0.060(4) 0.048(3) 0.044(4) 0.008(3) 0.007(3) -0.007(3)
C38 C 0.090(5) 0.038(3) 0.059(4) -0.001(4) 0.012(4) -0.011(3)
C39 C 0.072(5) 0.062(4) 0.098(7) 0.016(4) 0.029(5) -0.019(4)
C40 C 0.046(3) 0.033(2) 0.035(3) -0.004(2) -0.009(2) 0.005(2)
C41 C 0.061(4) 0.031(3) 0.057(4) 0.002(3) -0.007(3) 0.003(3)
C42 C 0.065(4) 0.048(4) 0.077(5) -0.024(3) 0.008(4) 0.001(3)
C43 C 0.021(2) 0.036(2) 0.021(2) 0.0000(17) 0.0018(16) 0.0041(17)
C44 C 0.020(2) 0.036(2) 0.029(2) 0.0036(17) 0.0027(17) 0.0057(19)
C45 C 0.042(3) 0.042(3) 0.028(3) 0.012(2) 0.002(2) 0.008(2)
C46 C 0.037(2) 0.062(3) 0.023(2) 0.006(3) -0.0063(18) 0.006(2)
C47 C 0.035(3) 0.048(3) 0.027(3) 0.001(2) -0.006(2) -0.003(2)
C48 C 0.023(2) 0.038(3) 0.028(2) -0.0017(19) 0.0004(17) 0.002(2)
C49 C 0.032(2) 0.037(2) 0.031(3) 0.0047(19) 0.002(2) 0.002(2)
C50 C 0.052(4) 0.035(3) 0.056(4) 0.005(3) -0.009(3) 0.006(3)
C51 C 0.046(3) 0.055(4) 0.057(4) 0.007(3) 0.012(3) -0.007(3)
C52 C 0.037(3) 0.036(3) 0.046(3) -0.008(2) -0.018(2) 0.002(2)
C53 C 0.057(4) 0.037(3) 0.059(4) 0.006(3) -0.014(3) -0.012(3)
C54 C 0.046(3) 0.052(4) 0.077(5) -0.019(3) -0.016(3) 0.018(3)
C55 C 0.0185(19) 0.042(3) 0.024(2) -0.0054(17) 0.0029(15) 0.0043(18)
C56 C 0.025(2) 0.057(3) 0.024(2) 0.000(2) -0.0034(18) 0.006(2)
C57 C 0.026(2) 0.051(3) 0.027(3) -0.003(2) -0.0040(19) -0.003(2)
C58 C 0.040(3) 0.077(4) 0.036(3) -0.015(3) -0.007(2) -0.016(3)
C59 C 0.036(3) 0.107(6) 0.029(3) -0.011(3) -0.005(3) -0.018(4)
C60 C 0.027(2) 0.132(7) 0.028(3) 0.003(3) -0.009(2) 0.013(4)
C61 C 0.032(3) 0.067(4) 0.036(3) 0.006(3) -0.001(2) 0.014(3)
C62 C 0.0204(18) 0.024(2) 0.027(2) 0.0008(15) -0.0001(14) 0.0019(17)
C63 C 0.020(2) 0.026(2) 0.028(2) -0.0009(15) -0.0006(16) 0.0011(18)
C64 C 0.0231(19) 0.029(2) 0.025(2) -0.0017(16) 0.0033(17) -0.0015(18)
C65 C 0.0253(19) 0.034(2) 0.026(2) 0.0007(18) 0.0036(15) 0.0037(19)
C66 C 0.032(2) 0.027(2) 0.031(3) 0.0037(16) 0.0049(19) 0.007(2)
C67 C 0.029(2) 0.025(2) 0.028(3) 0.0021(16) 0.0041(17) 0.0006(18)
C68 C 0.034(2) 0.034(3) 0.031(3) -0.004(2) 0.007(2) -0.005(2)
C69 C 0.054(3) 0.027(2) 0.026(3) 0.007(2) 0.012(2) 0.0020(18)
C70 C 0.023(2) 0.023(2) 0.026(2) -0.0017(16) -0.0016(17) 0.0043(16)
C71 C 0.024(2) 0.027(2) 0.034(3) -0.0004(18) 0.0026(18) 0.0010(19)
C72 C 0.024(2) 0.025(2) 0.035(3) -0.0019(17) 0.0010(18) 0.0079(18)
C73 C 0.031(2) 0.020(2) 0.041(3) -0.0073(17) -0.006(2) 0.0042(18)
C74 C 0.028(2) 0.022(2) 0.036(3) -0.0008(18) -0.0023(19) -0.0018(18)
C75 C 0.025(2) 0.025(2) 0.031(2) -0.0029(17) -0.0023(18) -0.0009(17)
C76 C 0.022(2) 0.036(3) 0.049(3) -0.0073(19) -0.004(2) 0.005(2)
C77 C 0.031(3) 0.034(2) 0.049(3) -0.003(2) -0.002(2) -0.014(2)
C78 C 0.0248(18) 0.019(2) 0.0169(17) -0.0021(17) -0.0004(14) 0.0012(15)
C79 C 0.024(2) 0.0203(19) 0.022(2) 0.0007(16) -0.0020(16) -0.0025(16)
C80 C 0.026(2) 0.021(2) 0.023(2) -0.0016(17) -0.0011(16) -0.0011(16)
C81 C 0.0217(18) 0.027(2) 0.0248(19) -0.0001(17) -0.0038(14) 0.0007(17)
C82 C 0.022(2) 0.022(2) 0.023(2) 0.0042(16) 0.0005(16) 0.0034(16)
C83 C 0.027(2) 0.020(2) 0.024(2) -0.0033(17) -0.0022(17) 0.0045(16)
C84 C 0.027(2) 0.022(2) 0.061(4) -0.0028(19) -0.005(2) -0.002(2)
C85 C 0.028(2) 0.019(2) 0.048(3) 0.0036(18) 0.004(2) 0.008(2)
C86 C 0.022(2) 0.023(2) 0.026(2) -0.0004(16) -0.0032(17) -0.0057(17)
C87 C 0.025(2) 0.027(2) 0.023(2) -0.0007(17) -0.0061(16) -0.0014(17)
C88 C 0.022(2) 0.024(2) 0.026(2) 0.0025(16) -0.0042(16) -0.0074(17)
C89 C 0.026(2) 0.0190(19) 0.028(2) 0.0031(16) -0.0040(17) -0.0019(16)
C90 C 0.023(2) 0.024(2) 0.025(2) 0.0000(16) -0.0050(16) 0.0013(17)
C91 C 0.0228(19) 0.0216(18) 0.025(2) 0.0058(18) -0.0029(18) -0.0023(15)
C92 C 0.028(2) 0.036(3) 0.031(3) 0.0039(19) -0.0043(19) -0.006(2)
C93 C 0.025(2) 0.033(2) 0.032(2) 0.0017(18) -0.0027(18) 0.0054(19)

loop_
_atom_type_symbol
_atom_type_scat_dispersion_real
_atom_type_scat_dispersion_imag
_atom_type_scat_source
C 0.0181 0.0091 'International Tables Vol C tables 4.2.6.8 and 6.1.1.1'
H 0.0000 0.0000 'International Tables Vol C tables 4.2.6.8 and 6.1.1.1'
B 0.0090 0.0039 'International Tables Vol C tables 4.2.6.8 and 6.1.1.1'
F 0.0727 0.0534 'International Tables Vol C tables 4.2.6.8 and 6.1.1.1'
N 0.0311 0.0180 'International Tables Vol C tables 4.2.6.8 and 6.1.1.1'
O 0.0492 0.0322 'International Tables Vol C tables 4.2.6.8 and 6.1.1.1'
Ru 0.0552 3.2960 'International Tables Vol C tables 4.2.6.8 and 6.1.1.1'

loop_
_geom_angle_atom_site_label_1
_geom_angle_atom_site_label_2
_geom_angle_atom_site_label_3
_geom_angle
B1 Ru1 C1 88.66(16)
B1 Ru1 C28 97.75(17)
B1 Ru1 C55 84.1(2)
C1 Ru1 C28 172.41(15)
C1 Ru1 C55 95.95(17)
C28 Ru1 C55 88.79(17)
B1 O2 C56 105.2(4)
B1 O3 C57 105.4(4)
C1 N1 C2 110.9(3)
C1 N1 C4 128.2(4)
C2 N1 C4 120.7(4)
C1 N2 C3 110.4(3)
C1 N2 C16 128.7(4)
C3 N2 C16 120.7(4)
C28 N3 C29 111.6(4)
C28 N3 C31 129.7(4)
C29 N3 C31 118.6(4)
C28 N4 C30 111.0(4)
C28 N4 C43 128.8(4)
C30 N4 C43 119.9(4)
Ru1 B1 O2 121.8(3)
Ru1 B1 O3 127.0(3)
O2 B1 O3 111.0(4)
C62 B2 C70 111.1(2)
C62 B2 C78 102.95(18)
C62 B2 C86 113.1(2)
C70 B2 C78 114.4(2)
C70 B2 C86 104.7(2)
C78 B2 C86 110.9(2)
F4a F4 C69 82.1(12)
F5a F5 C69 72.7(8)
F6a F6 C69 71.9(11)
F4 F4a C69 72.9(11)
F5 F5a C69 70.3(8)
F6 F6a C69 79.4(11)
F7a F7 F8a 119.6(11)
F7a F7 C76 64.8(8)
F8a F7 C76 60.4(8)
F8a F8 C76 64.4(8)
F7a F9 F9a 124.5(13)
F7a F9 C76 58.7(6)
F9a F9 C76 73.0(10)
F7 F7a F9 113.7(11)
F7 F7a C76 62.0(7)
F9 F7a C76 57.1(7)
F7 F8a F8 125.5(13)
F7 F8a C76 60.5(7)
F8 F8a C76 68.8(9)
F9 F9a C76 70.7(10)
Ru1 C1 N1 124.3(3)
Ru1 C1 N2 129.8(3)
N1 C1 N2 104.6(3)
N1 C2 C3 107.4(4)
N2 C3 C2 106.7(4)
N1 C4 C5 119.3(4)
N1 C4 C9 117.4(4)
C5 C4 C9 123.1(4)
C4 C5 C6 116.5(4)
C4 C5 C10 127.2(4)
C6 C5 C10 116.3(4)
C5 C6 C7 121.8(5)
C6 C7 C8 119.9(4)
C7 C8 C9 121.5(4)
C4 C9 C8 117.1(4)
C4 C9 C13 122.0(4)
C8 C9 C13 120.9(4)
C5 C10 C11 111.7(4)
C5 C10 C12 116.0(4)
C11 C10 C12 110.9(4)
C9 C13 C14 112.0(4)
C9 C13 C15 114.1(4)
C14 C13 C15 108.6(4)
N2 C16 C17 118.1(4)
N2 C16 C21 119.8(4)
C17 C16 C21 122.1(4)
C16 C17 C18 116.1(4)
C16 C17 C22 123.1(4)
C18 C17 C22 120.7(4)
C17 C18 C19 121.9(5)
C18 C19 C20 120.4(5)
C19 C20 C21 119.9(5)
C16 C21 C20 119.4(5)
C16 C21 C25 118.6(4)
C20 C21 C25 122.0(4)
C17 C22 C23 110.6(5)
C17 C22 C24 112.5(5)
C23 C22 C24 110.4(5)
C21 C25 C26 114.1(4)
C21 C25 C27 108.8(4)
C26 C25 C27 111.8(4)
C25 C27 H27a 108.8(16)
Ru1 C28 N3 131.2(3)
Ru1 C28 N4 125.2(3)
N3 C28 N4 103.6(3)
N3 C29 C30 106.4(4)
N4 C30 C29 107.4(4)
N3 C31 C32 117.8(4)
N3 C31 C36 118.4(4)
C32 C31 C36 123.2(4)
C31 C32 C33 116.2(5)
C31 C32 C37 123.6(5)
C33 C32 C37 120.2(5)
C32 C33 C34 121.1(5)
C33 C34 C35 121.3(5)
C34 C35 C36 119.8(5)
C31 C36 C35 118.3(5)
C31 C36 C40 122.7(4)
C35 C36 C40 119.0(5)
C32 C37 C38 114.6(5)
C32 C37 C39 112.2(5)
C38 C37 C39 109.2(5)
C36 C40 C41 112.9(4)
C36 C40 C42 109.9(5)
C41 C40 C42 110.1(5)
N4 C43 C44 117.3(4)
N4 C43 C48 118.5(4)
C44 C43 C48 123.6(4)
C43 C44 C45 116.8(5)
C43 C44 C49 123.1(4)
C45 C44 C49 119.8(4)
C44 C45 C46 120.9(5)
C45 C46 C47 120.5(5)
C46 C47 C48 121.0(5)
C43 C48 C47 117.2(5)
C43 C48 C52 123.6(4)
C47 C48 C52 119.2(5)
C44 C49 C50 113.9(4)
C44 C49 C51 109.8(4)
C50 C49 C51 109.6(4)
C48 C52 C53 111.7(4)
C48 C52 C54 111.1(4)
C53 C52 C54 110.8(5)
Ru1 C55 O1 174.8(4)
O2 C56 C57 109.5(4)
O2 C56 C61 128.7(5)
C57 C56 C61 121.7(5)
O3 C57 C56 108.8(5)
O3 C57 C58 129.4(5)
C56 C57 C58 121.8(5)
C57 C58 C59 118.2(7)
C58 C59 C60 119.7(6)
C59 C60 C61 122.7(6)
C56 C61 C60 115.8(6)
B2 C62 C63 122.6(4)
B2 C62 C67 120.6(4)
C63 C62 C67 116.1(4)
C62 C63 C64 122.1(4)
C63 C64 C65 120.9(4)
C63 C64 C68 118.5(4)
C65 C64 C68 120.5(4)
C64 C65 C66 118.1(4)
C65 C66 C67 120.5(4)
C65 C66 C69 120.0(5)
C67 C66 C69 119.4(4)
C62 C67 C66 122.4(4)
F1 C68 F2 107.8(5)
F1 C68 F3 106.6(5)
F1 C68 C64 112.0(4)
F2 C68 F3 105.2(5)
F2 C68 C64 111.9(4)
F3 C68 C64 113.0(4)
F4 C69 F5 111.6(7)
F4 C69 F6 105.6(7)
F4 C69 F4a 25.0(7)
F4 C69 F5a 80.5(7)
F4 C69 F6a 120.7(7)
F4 C69 C66 115.1(6)
F5 C69 F6 101.4(6)
F5 C69 F4a 129.6(7)
F5 C69 F5a 37.0(6)
F5 C69 F6a 73.2(6)
F5 C69 C66 112.6(5)
F6 C69 F4a 84.0(7)
F6 C69 F5a 130.7(6)
F6 C69 F6a 28.7(6)
F6 C69 C66 109.4(5)
F4a C69 F5a 104.2(7)
F4a C69 F6a 105.7(7)
F4a C69 C66 112.4(6)
F5a C69 F6a 106.1(7)
F5a C69 C66 111.5(5)
F6a C69 C66 116.1(6)
B2 C70 C71 119.6(4)
B2 C70 C75 124.5(4)
C71 C70 C75 115.7(4)
C70 C71 C72 122.8(4)
C71 C72 C73 120.6(4)
C71 C72 C76 120.9(4)
C73 C72 C76 118.5(4)
C72 C73 C74 118.3(4)
C73 C74 C75 120.8(4)
C73 C74 C77 120.0(4)
C75 C74 C77 119.2(4)
C70 C75 C74 121.8(4)
F7 C76 F8 103.5(8)
F7 C76 F9 112.3(7)
F7 C76 F7a 53.2(9)
F7 C76 F8a 59.1(9)
F7 C76 F9a 129.9(7)
F7 C76 C72 112.8(5)
F8 C76 F9 103.9(6)
F8 C76 F7a 136.0(7)
F8 C76 F8a 46.7(8)
F8 C76 F9a 69.2(8)
F8 C76 C72 111.4(5)
F9 C76 F7a 64.3(8)
F9 C76 F8a 132.1(7)
F9 C76 F9a 36.2(8)
F9 C76 C72 112.2(5)
F7a C76 F8a 107.9(9)
F7a C76 F9a 96.7(9)
F7a C76 C72 112.2(6)
F8a C76 F9a 108.8(9)
F8a C76 C72 114.0(6)
F9a C76 C72 115.8(6)
F10 C77 F11 103.3(5)
F10 C77 F12 106.3(5)
F10 C77 C74 110.9(5)
F11 C77 F12 109.9(6)
F11 C77 C74 111.5(5)
F12 C77 C74 114.4(5)
B2 C78 C79 118.7(3)
B2 C78 C83 124.6(3)
C79 C78 C83 116.3(4)
C78 C79 C80 122.1(4)
C79 C80 C81 120.4(4)
C79 C80 C84 118.8(4)
C81 C80 C84 120.8(4)
C80 C81 C82 118.4(4)
C81 C82 C83 121.0(4)
C81 C82 C85 118.8(4)
C83 C82 C85 120.2(4)
C78 C83 C82 121.6(4)
F14 C84 F15 112.8(5)
F14 C84 C80 114.4(4)
F15 C84 C80 115.9(5)
F16 C85 F17 103.7(4)
F16 C85 F18 106.1(5)
F16 C85 C82 111.8(4)
F17 C85 F18 108.0(5)
F17 C85 C82 113.4(5)
F18 C85 C82 113.1(4)
B2 C86 C87 123.1(4)
B2 C86 C91 121.6(3)
C87 C86 C91 115.3(4)
C86 C87 C88 122.9(4)
C87 C88 C89 121.0(4)
C87 C88 C92 120.9(4)
C89 C88 C92 117.9(4)
C88 C89 C90 117.2(4)
C89 C90 C91 121.3(4)
C89 C90 C93 119.9(4)
C91 C90 C93 118.8(4)
C86 C91 C90 122.3(4)
F19 C92 F20 106.6(4)
F19 C92 F21 107.2(5)
F19 C92 C88 113.7(5)
F20 C92 F21 105.4(4)
F20 C92 C88 111.3(4)
F21 C92 C88 112.1(4)
F22 C93 F23 108.0(4)
F22 C93 F24 105.6(4)
F22 C93 C90 113.7(4)
F23 C93 F24 104.8(4)
F23 C93 C90 112.1(4)
F24 C93 C90 112.0(4)

loop_
_geom_bond_atom_site_label_1
_geom_bond_atom_site_label_2
_geom_bond_distance
Ru1 B1 2.030(4)
Ru1 C1 2.141(4)
Ru1 C28 2.138(4)
Ru1 C55 1.834(5)
O1 C55 1.135(6)
O2 B1 1.384(6)
O2 C56 1.376(6)
O3 B1 1.387(6)
O3 C57 1.380(6)
N1 C1 1.360(5)
N1 C2 1.378(6)
N1 C4 1.440(6)
N2 C1 1.369(5)
N2 C3 1.391(6)
N2 C16 1.438(6)
N3 C28 1.354(6)
N3 C29 1.389(6)
N3 C31 1.448(6)
N4 C28 1.374(5)
N4 C30 1.378(6)
N4 C43 1.451(6)
B2 C62 1.641(4)
B2 C70 1.644(4)
B2 C78 1.654(4)
B2 C86 1.634(4)
F1 C68 1.318(7)
F2 C68 1.317(7)
F3 C68 1.325(6)
F4 F4a 0.575(16)
F4 C69 1.301(9)
F5 F5a 0.851(13)
F5 C69 1.331(9)
F6 F6a 0.664(13)
F6 C69 1.361(10)
F4a C69 1.348(9)
F5a C69 1.350(10)
F6a C69 1.317(11)
F7 F7a 1.186(18)
F7 F8a 1.290(19)
F7 C76 1.308(9)
F8 F8a 1.055(18)
F8 C76 1.350(9)
F9 F7a 1.413(18)
F9 F9a 0.824(17)
F9 C76 1.317(9)
F7a C76 1.341(13)
F8a C76 1.306(14)
F9a C76 1.334(11)
F10 C77 1.342(7)
F11 C77 1.317(8)
F12 C77 1.282(8)
F14 C84 1.311(7)
F15 C84 1.258(8)
F16 C85 1.349(7)
F17 C85 1.310(7)
F18 C85 1.306(7)
F19 C92 1.303(7)
F20 C92 1.348(6)
F21 C92 1.324(7)
F22 C93 1.326(6)
F23 C93 1.342(6)
F24 C93 1.351(6)
C2 C3 1.349(6)
C4 C5 1.406(6)
C4 C9 1.395(6)
C5 C6 1.393(7)
C5 C10 1.522(7)
C6 C7 1.376(7)
C7 C8 1.377(7)
C8 C9 1.390(6)
C9 C13 1.524(6)
C10 C11 1.541(7)
C10 C12 1.515(7)
C13 C14 1.529(6)
C13 C15 1.530(7)
C16 C17 1.410(6)
C16 C21 1.387(6)
C17 C18 1.399(8)
C17 C22 1.520(7)
C18 C19 1.369(8)
C19 C20 1.388(8)
C20 C21 1.373(7)
C21 C25 1.525(7)
C22 C23 1.518(9)
C22 C24 1.512(9)
C25 C26 1.534(7)
C25 C27 1.540(7)
C27 H27a 1.05(3)
C29 C30 1.340(7)
C31 C32 1.394(7)
C31 C36 1.395(7)
C32 C33 1.410(8)
C32 C37 1.495(8)
C33 C34 1.368(9)
C34 C35 1.383(8)
C35 C36 1.384(7)
C36 C40 1.530(7)
C37 C38 1.535(9)
C37 C39 1.524(11)
C40 C41 1.516(8)
C40 C42 1.527(9)
C43 C44 1.405(7)
C43 C48 1.385(7)
C44 C45 1.397(7)
C44 C49 1.514(7)
C45 C46 1.384(8)
C46 C47 1.382(8)
C47 C48 1.396(7)
C48 C52 1.534(7)
C49 C50 1.522(7)
C49 C51 1.529(8)
C52 C53 1.526(8)
C52 C54 1.530(8)
C56 C57 1.380(8)
C56 C61 1.377(8)
C57 C58 1.364(9)
C58 C59 1.374(9)
C59 C60 1.391(12)
C60 C61 1.390(9)
C62 C63 1.399(6)
C62 C67 1.389(6)
C63 C64 1.391(7)
C64 C65 1.381(7)
C64 C68 1.501(7)
C65 C66 1.393(7)
C66 C67 1.393(7)
C66 C69 1.498(7)
C70 C71 1.402(6)
C70 C75 1.395(6)
C71 C72 1.378(7)
C72 C73 1.387(7)
C72 C76 1.499(6)
C73 C74 1.381(7)
C74 C75 1.401(7)
C74 C77 1.504(8)
C78 C79 1.408(6)
C78 C83 1.385(6)
C79 C80 1.383(6)
C80 C81 1.391(6)
C80 C84 1.488(7)
C81 C82 1.376(6)
C82 C83 1.402(6)
C82 C85 1.492(6)
C86 C87 1.402(6)
C86 C91 1.398(6)
C87 C88 1.380(6)
C88 C89 1.402(6)
C88 C92 1.500(7)
C89 C90 1.383(6)
C90 C91 1.398(6)
C90 C93 1.492(7)

loop_
_restr_distance_atom_site_label_1
_restr_distance_atom_site_label_2
_restr_distance_target
_restr_distance_target_weight_param
C69 F4 1.33 0.01
C69 F5 1.33 0.01
C69 F6 1.33 0.01
C69 F4a 1.33 0.01
C69 F5a 1.33 0.01
C69 F6a 1.33 0.01
C76 F7 1.33 0.01
C76 F8 1.33 0.01
C76 F9 1.33 0.01
C76 F7a 1.33 0.01
C76 F8a 1.33 0.01
C76 F9a 1.33 0.01

loop_
_restr_equal_distance_atom_site_label_1
_restr_equal_distance_atom_site_label_2
_restr_equal_distance_class_class_id
_restr_equal_distance_class_target_weight_param
C12 H12a 1 0.01
C12 H12b 1 0.01
C12 H12c 1 0.01
